data_7132633
loop_
_publ_author_name
'Obi, Akachukwu D.'
'Deng, Chun-Lin'
'Alexis, Andrew J.'
'Dickie, Diane A.'
'Gilliard, Jr, Robert J'

_publ_section_title
;
 Geminal bimetallic coordination of a carbone to main-group and transition
 metals.
;
_journal_issue 14
_journal_name_full 'Chemical communications (Cambridge, England)'
_journal_page_first 1880
_journal_page_last 1883
_journal_paper_doi 10.1039/d3cc06226k
_journal_volume 60
_journal_year 2024
_chemical_formula_sum 'C40 H34 Au Cl8 P2 Sb'
_chemical_formula_weight 1178.93
_space_group_crystal_system monoclinic
_space_group_IT_number 14
_space_group_name_Hall '-P 2ybc'
_space_group_name_H-M_alt 'P 1 21/c 1'
_atom_sites_solution_hydrogens geom
_atom_sites_solution_primary dual
_audit_update_record
;
2023-12-05 deposited with the CCDC.	2024-01-16 downloaded from the CCDC.
;
_cell_angle_alpha 90
_cell_angle_beta 97.164(2)
_cell_angle_gamma 90
_cell_formula_units_Z 4
_cell_length_a 11.6084(8)
_cell_length_b 23.1906(16)
_cell_length_c 15.8524(11)
_cell_measurement_reflns_used 9222
_cell_measurement_temperature 100.(2)
_cell_measurement_theta_max 25.6761
_cell_measurement_theta_min 2.1826
_cell_volume 4234.2(5)
_computing_cell_refinement 'SAINT V8.40B (Bruker Nano, Inc., 2019)'
_computing_data_collection 'Bruker Instrument Service v2017.5.0.0'
_computing_data_reduction 'SAINT V8.40B (Bruker Nano, Inc., 2019)'
_computing_structure_refinement 'SHELXL-2018/3 (Sheldrick, 2018)'
_computing_structure_solution 'SHELXT 2018/2 (Sheldrick, 2018)'
_diffrn_ambient_temperature 100.(2)
_diffrn_detector_area_resol_mean 8.3333
_diffrn_measured_fraction_theta_full 0.998
_diffrn_measured_fraction_theta_max 0.998
_diffrn_measurement_device_type 'Bruker Kappa APEXII Duo'
_diffrn_measurement_method '\f and \w scans'
_diffrn_radiation_monochromator graphite
_diffrn_radiation_type 'Mo K\a'
_diffrn_radiation_wavelength 0.71073
_diffrn_reflns_av_R_equivalents 0.0689
_diffrn_reflns_av_unetI/netI 0.0562
_diffrn_reflns_limit_h_max 14
_diffrn_reflns_limit_h_min -14
_diffrn_reflns_limit_k_max 25
_diffrn_reflns_limit_k_min -29
_diffrn_reflns_limit_l_max 19
_diffrn_reflns_limit_l_min -19
_diffrn_reflns_number 50354
_diffrn_reflns_theta_full 25.24
_diffrn_reflns_theta_max 26.41
_diffrn_reflns_theta_min 1.56
_diffrn_source 'fine-focus sealed tube'
_diffrn_source_current 30.0
_diffrn_source_power 1.50
_diffrn_source_voltage 50
_exptl_absorpt_coefficient_mu 4.709
_exptl_absorpt_correction_T_max 0.49
_exptl_absorpt_correction_T_min 0.33
_exptl_absorpt_correction_type multi-scan
_exptl_absorpt_process_details
;
SADABS-2016/2 - Bruker AXS area detector scaling and absorption correction
;
_exptl_crystal_colour 'clear colourless'
_exptl_crystal_density_diffrn 1.849
_exptl_crystal_density_method 'not measured'
_exptl_crystal_description rod
_exptl_crystal_F_000 2280
_exptl_crystal_size_max 0.191
_exptl_crystal_size_mid 0.166
_exptl_crystal_size_min 0.090
_refine_diff_density_max 1.868
_refine_diff_density_min -1.105
_refine_ls_extinction_method none
_refine_ls_goodness_of_fit_ref 1.065
_refine_ls_hydrogen_treatment constr
_refine_ls_matrix_type full
_refine_ls_number_parameters 469
_refine_ls_number_reflns 8666
_refine_ls_number_restraints 0
_refine_ls_restrained_S_all 1.065
_refine_ls_R_factor_all 0.0638
_refine_ls_R_factor_gt 0.0409
_refine_ls_shift/su_max 0.001
_refine_ls_shift/su_mean 0.000
_refine_ls_structure_factor_coef Fsqd
_refine_ls_weighting_details 'w=1/[\s^2^(Fo^2^)+(0.0319P)^2^+21.8892P] where P=(Fo^2^+2Fc^2^)/3'
_refine_ls_weighting_scheme calc
_refine_ls_wR_factor_gt 0.0896
_refine_ls_wR_factor_ref 0.0974
_reflns_Friedel_coverage 0.000
_reflns_number_gt 6611
_reflns_number_total 8666
_reflns_threshold_expression 'I > 2\s(I)'
_cod_data_source_file d3cc06226k2.cif
_cod_data_source_block 5
_cod_depositor_comments
;
The following automatic conversions were performed:

data item '_exptl_absorpt_correction_type' value 'Multi-Scan' was
changed to 'multi-scan' in accordance with the
/home/data/users/saulius/crontab/automatic-downloads/rss-feeds/RSC/lib/dictionaries/cif_core.dic
dictionary named 'cif_core.dic' version 2.4.2 last updated on
2011-04-26.

Automatic conversion script
Id: cif_fix_values 8170 2020-07-09 18:12:32Z antanas 

 Adding full bibliography for 7132627--7132633.cif.
;
_cod_original_sg_symbol_H-M 'P 21/c'
_cod_database_code 7132633

loop_
_space_group_symop_operation_xyz
'x, y, z'
'-x, y+1/2, -z+1/2'
'-x, -y, -z'
'x, -y-1/2, z-1/2'

loop_
_atom_site_type_symbol
_atom_site_label
_atom_site_fract_x
_atom_site_fract_y
_atom_site_fract_z
_atom_site_U_iso_or_equiv
_atom_site_adp_type
_atom_site_calc_flag
_atom_site_refinement_flags_adp
_atom_site_refinement_flags_occupancy
_atom_site_refinement_flags_posn
_atom_site_occupancy
_atom_site_disorder_assembly
_atom_site_disorder_group
Au Au1 0.44756(2) 0.33908(2) 0.62424(2) 0.01957(8) Uani d . . . 1 . .
Sb Sb1 0.36887(4) 0.45052(2) 0.74557(3) 0.01957(11) Uani d . . . 1 . .
Cl Cl1 0.40213(15) 0.53606(7) 0.85858(11) 0.0276(4) Uani d . . . 1 . .
Cl Cl2 0.61964(14) 0.31158(7) 0.57955(10) 0.0258(4) Uani d . . . 1 . .
P P1 0.24556(15) 0.31949(7) 0.74217(10) 0.0191(3) Uani d . . . 1 . .
P P2 0.19555(15) 0.40065(7) 0.59233(10) 0.0198(4) Uani d . . . 1 . .
C C1 0.2965(5) 0.3643(3) 0.6663(4) 0.0206(14) Uani d . . . 1 . .
C C2 0.3362(6) 0.3344(3) 0.8401(4) 0.0209(14) Uani d . . . 1 . .
C C3 0.3822(6) 0.3905(3) 0.8517(4) 0.0215(14) Uani d . . . 1 . .
C C4 0.4492(6) 0.4031(3) 0.9287(4) 0.0230(14) Uani d . . . 1 . .
H H4 0.481381 0.440565 0.938168 0.028 Uiso calc U . R 1 . .
C C5 0.4692(6) 0.3617(3) 0.9913(4) 0.0242(15) Uani d . . . 1 . .
H H5 0.513931 0.371141 1.043815 0.029 Uiso calc U . R 1 . .
C C6 0.4243(6) 0.3062(3) 0.9783(4) 0.0313(17) Uani d . . . 1 . .
H H6 0.439609 0.277819 1.021467 0.038 Uiso calc U . R 1 . .
C C7 0.3580(6) 0.2926(3) 0.9029(4) 0.0250(15) Uani d . . . 1 . .
H H7 0.327161 0.254876 0.893799 0.03 Uiso calc U . R 1 . .
C C8 0.2513(6) 0.2414(3) 0.7279(4) 0.0208(14) Uani d . . . 1 . .
C C9 0.3425(6) 0.2154(3) 0.6933(5) 0.0306(17) Uani d . . . 1 . .
H H9 0.397242 0.238304 0.668523 0.037 Uiso calc U . R 1 . .
C C10 0.3535(7) 0.1556(3) 0.6951(5) 0.0333(17) Uani d . . . 1 . .
H H10 0.415752 0.137838 0.671306 0.04 Uiso calc U . R 1 . .
C C11 0.2751(7) 0.1221(3) 0.7310(4) 0.0319(17) Uani d . . . 1 . .
H H11 0.282854 0.081296 0.730824 0.038 Uiso calc U . R 1 . .
C C12 0.1850(7) 0.1470(3) 0.7672(5) 0.0327(17) Uani d . . . 1 . .
H H12 0.131435 0.123698 0.792529 0.039 Uiso calc U . R 1 . .
C C13 0.1740(6) 0.2065(3) 0.7661(4) 0.0284(16) Uani d . . . 1 . .
H H13 0.11287 0.223987 0.791637 0.034 Uiso calc U . R 1 . .
C C14 0.0993(6) 0.3333(3) 0.7621(4) 0.0204(14) Uani d . . . 1 . .
C C15 0.0057(6) 0.3105(3) 0.7085(4) 0.0242(15) Uani d . . . 1 . .
H H15 0.019854 0.286969 0.661904 0.029 Uiso calc U . R 1 . .
C C16 -0.1084(6) 0.3220(3) 0.7226(5) 0.0289(16) Uani d . . . 1 . .
H H16 -0.171387 0.306705 0.685263 0.035 Uiso calc U . R 1 . .
C C17 -0.1297(6) 0.3557(3) 0.7913(5) 0.0336(18) Uani d . . . 1 . .
H H17 -0.207281 0.363128 0.801385 0.04 Uiso calc U . R 1 . .
C C18 -0.0367(6) 0.3789(3) 0.8457(5) 0.0284(16) Uani d . . . 1 . .
H H18 -0.051239 0.402224 0.892456 0.034 Uiso calc U . R 1 . .
C C19 0.0760(6) 0.3677(3) 0.8313(4) 0.0239(14) Uani d . . . 1 . .
H H19 0.138668 0.383316 0.868529 0.029 Uiso calc U . R 1 . .
C C20 0.1145(6) 0.4466(3) 0.6562(4) 0.0210(14) Uani d . . . 1 . .
C C21 0.1828(6) 0.4720(3) 0.7271(4) 0.0202(14) Uani d . . . 1 . .
C C22 0.1282(6) 0.5093(3) 0.7783(4) 0.0233(15) Uani d . . . 1 . .
H H22 0.172741 0.527898 0.824855 0.028 Uiso calc U . R 1 . .
C C23 0.0101(6) 0.5196(3) 0.7627(4) 0.0282(16) Uani d . . . 1 . .
H H23 -0.025832 0.544625 0.798945 0.034 Uiso calc U . R 1 . .
C C24 -0.0568(6) 0.4932(3) 0.6934(4) 0.0260(15) Uani d . . . 1 . .
H H24 -0.138074 0.499963 0.683199 0.031 Uiso calc U . R 1 . .
C C25 -0.0034(6) 0.4572(3) 0.6397(4) 0.0241(15) Uani d . . . 1 . .
H H25 -0.047847 0.439984 0.591911 0.029 Uiso calc U . R 1 . .
C C26 0.2682(5) 0.4480(3) 0.5251(4) 0.0201(14) Uani d . . . 1 . .
C C27 0.3310(6) 0.4245(3) 0.4636(4) 0.0255(15) Uani d . . . 1 . .
H H27 0.33534 0.383835 0.457271 0.031 Uiso calc U . R 1 . .
C C28 0.3868(6) 0.4603(3) 0.4118(4) 0.0277(16) Uani d . . . 1 . .
H H28 0.431614 0.444237 0.371439 0.033 Uiso calc U . R 1 . .
C C29 0.3773(6) 0.5197(3) 0.4188(4) 0.0320(17) Uani d . . . 1 . .
H H29 0.415024 0.544193 0.382753 0.038 Uiso calc U . R 1 . .
C C30 0.3135(6) 0.5434(3) 0.4778(4) 0.0290(16) Uani d . . . 1 . .
H H30 0.3065 0.584048 0.481921 0.035 Uiso calc U . R 1 . .
C C31 0.2595(6) 0.5079(3) 0.5312(4) 0.0241(15) Uani d . . . 1 . .
H H31 0.216346 0.524449 0.572258 0.029 Uiso calc U . R 1 . .
C C32 0.1018(6) 0.3570(3) 0.5187(4) 0.0238(15) Uani d . . . 1 . .
C C33 0.0198(6) 0.3827(3) 0.4589(4) 0.0290(16) Uani d . . . 1 . .
H H33 0.014801 0.423513 0.455255 0.035 Uiso calc U . R 1 . .
C C34 -0.0539(6) 0.3491(4) 0.4051(5) 0.0352(18) Uani d . . . 1 . .
H H34 -0.110619 0.366738 0.364866 0.042 Uiso calc U . R 1 . .
C C35 -0.0460(7) 0.2900(4) 0.4093(5) 0.0386(19) Uani d . . . 1 . .
H H35 -0.098403 0.267238 0.372417 0.046 Uiso calc U . R 1 . .
C C36 0.0368(7) 0.2632(3) 0.4661(5) 0.0352(18) Uani d . . . 1 . .
H H36 0.04215 0.222341 0.468034 0.042 Uiso calc U . R 1 . .
C C37 0.1119(6) 0.2969(3) 0.5204(4) 0.0268(15) Uani d . . . 1 . .
H H37 0.170526 0.279036 0.558839 0.032 Uiso calc U . R 1 . .
Cl Cl3 0.63116(19) 0.24439(10) 0.29082(14) 0.0496(5) Uani d . . . 1 . .
Cl Cl4 0.63391(19) 0.36795(10) 0.31804(15) 0.0511(5) Uani d . . . 1 . .
C C38 0.6149(8) 0.3005(4) 0.3630(5) 0.051(2) Uani d . . . 1 . .
H H38A 0.536506 0.298464 0.381144 0.062 Uiso calc U . R 1 . .
H H38B 0.672541 0.295631 0.414009 0.062 Uiso calc U . R 1 . .
Cl Cl5 0.1520(2) 0.46769(16) 0.02481(16) 0.0800(9) Uani d . . . 1 . .
Cl Cl6 0.29883(18) 0.52964(8) 0.15623(13) 0.0412(5) Uani d . . . 1 . .
C C39 0.2923(7) 0.4918(4) 0.0594(5) 0.046(2) Uani d . . . 1 . .
H H39A 0.318701 0.517337 0.015565 0.055 Uiso calc U . R 1 . .
H H39B 0.345511 0.458323 0.066697 0.055 Uiso calc U . R 1 . .
Cl Cl7 0.7680(2) 0.33691(13) -0.00442(15) 0.0653(7) Uani d . . . 1 . .
Cl Cl8 0.90381(19) 0.33316(9) 0.16309(15) 0.0510(6) Uani d . . . 1 . .
C C40 0.7628(6) 0.3320(3) 0.1065(5) 0.0345(18) Uani d . . . 1 . .
H H40A 0.717272 0.364674 0.125101 0.041 Uiso calc U . R 1 . .
H H40B 0.723313 0.295791 0.119305 0.041 Uiso calc U . R 1 . .

loop_
_atom_site_aniso_label
_atom_site_aniso_U_11
_atom_site_aniso_U_22
_atom_site_aniso_U_33
_atom_site_aniso_U_12
_atom_site_aniso_U_13
_atom_site_aniso_U_23
Au1 0.02201(13) 0.01457(12) 0.02184(13) -0.00004(11) 0.00155(9) -0.00011(11)
Sb1 0.0224(2) 0.0135(2) 0.0222(2) -0.00084(17) 0.00033(17) -0.00066(17)
Cl1 0.0327(9) 0.0183(8) 0.0301(9) -0.0001(7) -0.0025(7) -0.0053(7)
Cl2 0.0240(9) 0.0238(8) 0.0301(9) 0.0024(7) 0.0057(7) 0.0024(7)
P1 0.0221(9) 0.0140(8) 0.0208(8) -0.0007(7) 0.0008(7) -0.0003(7)
P2 0.0227(9) 0.0141(8) 0.0217(8) -0.0017(7) -0.0007(7) -0.0010(7)
C1 0.020(3) 0.017(3) 0.024(3) -0.007(3) -0.002(3) 0.002(3)
C2 0.027(4) 0.007(3) 0.026(3) 0.001(3) -0.006(3) -0.002(3)
C3 0.025(4) 0.021(3) 0.018(3) 0.003(3) 0.000(3) 0.002(3)
C4 0.023(3) 0.016(3) 0.030(4) 0.005(3) 0.001(3) -0.006(3)
C5 0.030(4) 0.026(4) 0.017(3) 0.004(3) 0.003(3) -0.002(3)
C6 0.035(4) 0.029(4) 0.027(4) 0.004(3) -0.007(3) 0.004(3)
C7 0.033(4) 0.018(3) 0.023(3) 0.000(3) 0.000(3) -0.002(3)
C8 0.028(4) 0.014(3) 0.020(3) -0.003(3) 0.000(3) -0.001(3)
C9 0.037(4) 0.016(3) 0.041(4) 0.000(3) 0.015(3) 0.007(3)
C10 0.044(5) 0.017(4) 0.041(4) 0.010(3) 0.015(4) 0.000(3)
C11 0.050(5) 0.014(3) 0.031(4) -0.005(3) 0.003(3) -0.002(3)
C12 0.033(4) 0.021(4) 0.043(4) -0.006(3) 0.001(3) 0.001(3)
C13 0.031(4) 0.021(4) 0.033(4) -0.001(3) 0.005(3) -0.006(3)
C14 0.024(3) 0.017(3) 0.021(3) 0.000(3) 0.007(3) 0.004(3)
C15 0.026(4) 0.018(3) 0.028(4) 0.002(3) 0.004(3) -0.002(3)
C16 0.025(4) 0.021(4) 0.039(4) -0.002(3) 0.000(3) 0.005(3)
C17 0.025(4) 0.025(4) 0.053(5) 0.006(3) 0.013(3) 0.006(4)
C18 0.031(4) 0.021(4) 0.035(4) 0.003(3) 0.009(3) -0.004(3)
C19 0.031(4) 0.017(3) 0.024(3) 0.000(3) 0.005(3) 0.000(3)
C20 0.023(3) 0.020(3) 0.021(3) 0.002(3) 0.004(3) 0.006(3)
C21 0.023(3) 0.017(3) 0.021(3) 0.001(3) -0.001(3) 0.001(3)
C22 0.031(4) 0.013(3) 0.025(3) 0.001(3) -0.002(3) -0.004(3)
C23 0.034(4) 0.019(3) 0.033(4) 0.004(3) 0.008(3) 0.003(3)
C24 0.029(4) 0.018(3) 0.032(4) -0.002(3) 0.005(3) 0.004(3)
C25 0.027(4) 0.017(3) 0.028(4) 0.000(3) 0.001(3) 0.002(3)
C26 0.021(3) 0.020(3) 0.018(3) -0.001(3) -0.004(3) 0.000(3)
C27 0.028(4) 0.023(4) 0.024(4) 0.005(3) 0.000(3) 0.005(3)
C28 0.028(4) 0.034(4) 0.020(3) 0.003(3) -0.001(3) -0.002(3)
C29 0.030(4) 0.037(4) 0.028(4) -0.008(3) 0.004(3) 0.004(3)
C30 0.037(4) 0.020(4) 0.028(4) 0.001(3) -0.002(3) 0.002(3)
C31 0.028(4) 0.023(4) 0.022(3) 0.001(3) 0.004(3) 0.002(3)
C32 0.025(4) 0.026(4) 0.021(3) -0.002(3) 0.004(3) -0.002(3)
C33 0.030(4) 0.029(4) 0.028(4) -0.003(3) 0.002(3) -0.001(3)
C34 0.031(4) 0.049(5) 0.025(4) -0.006(4) -0.003(3) -0.007(3)
C35 0.040(5) 0.045(5) 0.030(4) -0.013(4) 0.003(3) -0.012(4)
C36 0.048(5) 0.023(4) 0.035(4) -0.011(4) 0.009(4) -0.009(3)
C37 0.034(4) 0.024(4) 0.023(4) 0.001(3) 0.004(3) -0.002(3)
Cl3 0.0548(14) 0.0447(13) 0.0474(12) 0.0114(10) -0.0013(10) -0.0105(10)
Cl4 0.0452(13) 0.0411(12) 0.0666(15) 0.0002(10) 0.0055(10) -0.0055(11)
C38 0.063(6) 0.060(6) 0.035(5) -0.017(5) 0.022(4) -0.020(4)
Cl5 0.0514(16) 0.136(3) 0.0518(15) -0.0202(17) 0.0051(12) -0.0233(16)
Cl6 0.0499(12) 0.0289(10) 0.0467(11) 0.0057(9) 0.0140(9) -0.0007(9)
C39 0.038(5) 0.068(6) 0.034(4) 0.006(4) 0.010(4) 0.002(4)
Cl7 0.0486(14) 0.107(2) 0.0413(12) 0.0109(14) 0.0094(10) 0.0152(13)
Cl8 0.0447(12) 0.0339(11) 0.0680(14) 0.0082(9) -0.0186(11) -0.0096(10)
C40 0.033(4) 0.037(5) 0.033(4) 0.004(3) 0.003(3) -0.003(3)

loop_
_atom_type_symbol
_atom_type_description
_atom_type_scat_dispersion_real
_atom_type_scat_dispersion_imag
_atom_type_scat_source
C C 0.0033 0.0016 'International Tables Vol C Tables 4.2.6.8 and 6.1.1.4'
H H 0.0000 0.0000 'International Tables Vol C Tables 4.2.6.8 and 6.1.1.4'
Au Au -2.0133 8.8022 'International Tables Vol C Tables 4.2.6.8 and 6.1.1.4'
Cl Cl 0.1484 0.1585 'International Tables Vol C Tables 4.2.6.8 and 6.1.1.4'
P P 0.1023 0.0942 'International Tables Vol C Tables 4.2.6.8 and 6.1.1.4'
Sb Sb -0.5866 1.5461 'International Tables Vol C Tables 4.2.6.8 and 6.1.1.4'

loop_
_geom_angle_atom_site_label_1
_geom_angle_atom_site_label_2
_geom_angle_atom_site_label_3
_geom_angle_site_symmetry_1
_geom_angle_site_symmetry_3
_geom_angle
_geom_angle_publ_flag
C1 Au1 Cl2 . . 178.75(18) ?
C3 Sb1 C21 . . 102.8(2) ?
C3 Sb1 C1 . . 82.1(2) ?
C21 Sb1 C1 . . 81.3(2) ?
C3 Sb1 Cl1 . . 88.03(17) ?
C21 Sb1 Cl1 . . 88.77(17) ?
C1 Sb1 Cl1 . . 164.01(16) ?
C1 P1 C14 . . 115.1(3) ?
C1 P1 C2 . . 105.5(3) ?
C14 P1 C2 . . 106.2(3) ?
C1 P1 C8 . . 118.9(3) ?
C14 P1 C8 . . 104.4(3) ?
C2 P1 C8 . . 105.7(3) ?
C1 P2 C32 . . 117.3(3) ?
C1 P2 C26 . . 111.2(3) ?
C32 P2 C26 . . 104.3(3) ?
C1 P2 C20 . . 104.9(3) ?
C32 P2 C20 . . 112.2(3) ?
C26 P2 C20 . . 106.6(3) ?
P1 C1 P2 . . 119.2(4) ?
P1 C1 Au1 . . 115.6(3) ?
P2 C1 Au1 . . 116.5(3) ?
P1 C1 Sb1 . . 104.8(3) ?
P2 C1 Sb1 . . 96.2(3) ?
Au1 C1 Sb1 . . 98.5(2) ?
C7 C2 C3 . . 121.2(6) ?
C7 C2 P1 . . 121.2(5) ?
C3 C2 P1 . . 117.6(5) ?
C4 C3 C2 . . 118.0(6) ?
C4 C3 Sb1 . . 121.5(5) ?
C2 C3 Sb1 . . 120.0(4) ?
C5 C4 C3 . . 120.6(6) ?
C5 C4 H4 . . 119.7 ?
C3 C4 H4 . . 119.7 ?
C4 C5 C6 . . 120.7(6) ?
C4 C5 H5 . . 119.7 ?
C6 C5 H5 . . 119.7 ?
C7 C6 C5 . . 119.9(7) ?
C7 C6 H6 . . 120.1 ?
C5 C6 H6 . . 120.1 ?
C6 C7 C2 . . 119.7(6) ?
C6 C7 H7 . . 120.2 ?
C2 C7 H7 . . 120.2 ?
C9 C8 C13 . . 118.7(6) ?
C9 C8 P1 . . 121.4(5) ?
C13 C8 P1 . . 118.9(5) ?
C8 C9 C10 . . 119.8(7) ?
C8 C9 H9 . . 120.1 ?
C10 C9 H9 . . 120.1 ?
C11 C10 C9 . . 120.6(7) ?
C11 C10 H10 . . 119.7 ?
C9 C10 H10 . . 119.7 ?
C10 C11 C12 . . 120.7(7) ?
C10 C11 H11 . . 119.6 ?
C12 C11 H11 . . 119.6 ?
C11 C12 C13 . . 119.0(7) ?
C11 C12 H12 . . 120.5 ?
C13 C12 H12 . . 120.5 ?
C12 C13 C8 . . 121.2(7) ?
C12 C13 H13 . . 119.4 ?
C8 C13 H13 . . 119.4 ?
C15 C14 C19 . . 118.5(6) ?
C15 C14 P1 . . 120.4(5) ?
C19 C14 P1 . . 121.1(5) ?
C16 C15 C14 . . 120.8(6) ?
C16 C15 H15 . . 119.6 ?
C14 C15 H15 . . 119.6 ?
C17 C16 C15 . . 119.9(7) ?
C17 C16 H16 . . 120.1 ?
C15 C16 H16 . . 120.1 ?
C16 C17 C18 . . 120.0(7) ?
C16 C17 H17 . . 120.0 ?
C18 C17 H17 . . 120.0 ?
C19 C18 C17 . . 119.9(7) ?
C19 C18 H18 . . 120.0 ?
C17 C18 H18 . . 120.0 ?
C18 C19 C14 . . 120.9(6) ?
C18 C19 H19 . . 119.6 ?
C14 C19 H19 . . 119.6 ?
C25 C20 C21 . . 121.1(6) ?
C25 C20 P2 . . 124.8(5) ?
C21 C20 P2 . . 114.1(5) ?
C22 C21 C20 . . 118.0(6) ?
C22 C21 Sb1 . . 125.0(5) ?
C20 C21 Sb1 . . 116.9(5) ?
C23 C22 C21 . . 121.0(6) ?
C23 C22 H22 . . 119.5 ?
C21 C22 H22 . . 119.5 ?
C22 C23 C24 . . 120.3(7) ?
C22 C23 H23 . . 119.8 ?
C24 C23 H23 . . 119.8 ?
C25 C24 C23 . . 119.6(7) ?
C25 C24 H24 . . 120.2 ?
C23 C24 H24 . . 120.2 ?
C20 C25 C24 . . 119.8(6) ?
C20 C25 H25 . . 120.1 ?
C24 C25 H25 . . 120.1 ?
C27 C26 C31 . . 118.9(6) ?
C27 C26 P2 . . 119.8(5) ?
C31 C26 P2 . . 121.3(5) ?
C28 C27 C26 . . 120.2(6) ?
C28 C27 H27 . . 119.9 ?
C26 C27 H27 . . 119.9 ?
C27 C28 C29 . . 120.1(7) ?
C27 C28 H28 . . 120.0 ?
C29 C28 H28 . . 120.0 ?
C30 C29 C28 . . 120.3(7) ?
C30 C29 H29 . . 119.9 ?
C28 C29 H29 . . 119.9 ?
C29 C30 C31 . . 120.1(7) ?
C29 C30 H30 . . 119.9 ?
C31 C30 H30 . . 119.9 ?
C30 C31 C26 . . 120.4(6) ?
C30 C31 H31 . . 119.8 ?
C26 C31 H31 . . 119.8 ?
C33 C32 C37 . . 119.2(6) ?
C33 C32 P2 . . 120.4(5) ?
C37 C32 P2 . . 120.3(5) ?
C34 C33 C32 . . 120.1(7) ?
C34 C33 H33 . . 120.0 ?
C32 C33 H33 . . 120.0 ?
C33 C34 C35 . . 120.2(7) ?
C33 C34 H34 . . 119.9 ?
C35 C34 H34 . . 119.9 ?
C34 C35 C36 . . 121.2(7) ?
C34 C35 H35 . . 119.4 ?
C36 C35 H35 . . 119.4 ?
C35 C36 C37 . . 118.9(7) ?
C35 C36 H36 . . 120.5 ?
C37 C36 H36 . . 120.5 ?
C36 C37 C32 . . 120.3(7) ?
C36 C37 H37 . . 119.8 ?
C32 C37 H37 . . 119.8 ?
Cl4 C38 Cl3 . . 111.7(4) ?
Cl4 C38 H38A . . 109.3 ?
Cl3 C38 H38A . . 109.3 ?
Cl4 C38 H38B . . 109.3 ?
Cl3 C38 H38B . . 109.3 ?
H38A C38 H38B . . 107.9 ?
Cl5 C39 Cl6 . . 111.7(5) ?
Cl5 C39 H39A . . 109.3 ?
Cl6 C39 H39A . . 109.3 ?
Cl5 C39 H39B . . 109.3 ?
Cl6 C39 H39B . . 109.3 ?
H39A C39 H39B . . 107.9 ?
Cl8 C40 Cl7 . . 111.1(4) ?
Cl8 C40 H40A . . 109.4 ?
Cl7 C40 H40A . . 109.4 ?
Cl8 C40 H40B . . 109.4 ?
Cl7 C40 H40B . . 109.4 ?
H40A C40 H40B . . 108.0 ?

loop_
_geom_bond_atom_site_label_1
_geom_bond_atom_site_label_2
_geom_bond_site_symmetry_2
_geom_bond_distance
_geom_bond_publ_flag
Au1 C1 . 2.038(7) ?
Au1 Cl2 . 2.2916(17) ?
Sb1 C3 . 2.174(6) ?
Sb1 C21 . 2.201(6) ?
Sb1 C1 . 2.453(6) ?
Sb1 Cl1 . 2.6686(16) ?
P1 C1 . 1.748(7) ?
P1 C14 . 1.794(7) ?
P1 C2 . 1.797(6) ?
P1 C8 . 1.826(6) ?
P2 C1 . 1.765(6) ?
P2 C32 . 1.804(7) ?
P2 C26 . 1.810(7) ?
P2 C20 . 1.812(7) ?
C2 C7 . 1.390(9) ?
C2 C3 . 1.409(9) ?
C3 C4 . 1.394(9) ?
C4 C5 . 1.379(9) ?
C4 H4 . 0.95 ?
C5 C6 . 1.394(10) ?
C5 H5 . 0.95 ?
C6 C7 . 1.376(9) ?
C6 H6 . 0.95 ?
C7 H7 . 0.95 ?
C8 C9 . 1.390(9) ?
C8 C13 . 1.400(9) ?
C9 C10 . 1.392(9) ?
C9 H9 . 0.95 ?
C10 C11 . 1.373(10) ?
C10 H10 . 0.95 ?
C11 C12 . 1.381(10) ?
C11 H11 . 0.95 ?
C12 C13 . 1.387(10) ?
C12 H12 . 0.95 ?
C13 H13 . 0.95 ?
C14 C15 . 1.397(9) ?
C14 C19 . 1.408(9) ?
C15 C16 . 1.396(9) ?
C15 H15 . 0.95 ?
C16 C17 . 1.387(10) ?
C16 H16 . 0.95 ?
C17 C18 . 1.402(10) ?
C17 H17 . 0.95 ?
C18 C19 . 1.380(9) ?
C18 H18 . 0.95 ?
C19 H19 . 0.95 ?
C20 C25 . 1.383(9) ?
C20 C21 . 1.421(9) ?
C21 C22 . 1.392(9) ?
C22 C23 . 1.383(9) ?
C22 H22 . 0.95 ?
C23 C24 . 1.404(10) ?
C23 H23 . 0.95 ?
C24 C25 . 1.392(9) ?
C24 H24 . 0.95 ?
C25 H25 . 0.95 ?
C26 C27 . 1.399(9) ?
C26 C31 . 1.399(9) ?
C27 C28 . 1.384(10) ?
C27 H27 . 0.95 ?
C28 C29 . 1.387(10) ?
C28 H28 . 0.95 ?
C29 C30 . 1.378(10) ?
C29 H29 . 0.95 ?
C30 C31 . 1.384(9) ?
C30 H30 . 0.95 ?
C31 H31 . 0.95 ?
C32 C33 . 1.392(9) ?
C32 C37 . 1.398(9) ?
C33 C34 . 1.373(10) ?
C33 H33 . 0.95 ?
C34 C35 . 1.374(11) ?
C34 H34 . 0.95 ?
C35 C36 . 1.380(11) ?
C35 H35 . 0.95 ?
C36 C37 . 1.387(10) ?
C36 H36 . 0.95 ?
C37 H37 . 0.95 ?
Cl3 C38 . 1.759(8) ?
Cl4 C38 . 1.743(10) ?
C38 H38A . 0.99 ?
C38 H38B . 0.99 ?
Cl5 C39 . 1.744(9) ?
Cl6 C39 . 1.762(8) ?
C39 H39A . 0.99 ?
C39 H39B . 0.99 ?
Cl7 C40 . 1.770(8) ?
Cl8 C40 . 1.766(7) ?
C40 H40A . 0.99 ?
C40 H40B . 0.99 ?

loop_
_geom_torsion_atom_site_label_1
_geom_torsion_atom_site_label_2
_geom_torsion_atom_site_label_3
_geom_torsion_atom_site_label_4
_geom_torsion_site_symmetry_1
_geom_torsion_site_symmetry_2
_geom_torsion_site_symmetry_3
_geom_torsion_site_symmetry_4
_geom_torsion
_geom_torsion_publ_flag
C14 P1 C1 P2 . . . . -20.8(5) ?
C2 P1 C1 P2 . . . . -137.5(4) ?
C8 P1 C1 P2 . . . . 104.1(4) ?
C14 P1 C1 Au1 . . . . -167.5(3) ?
C2 P1 C1 Au1 . . . . 75.8(4) ?
C8 P1 C1 Au1 . . . . -42.6(4) ?
C14 P1 C1 Sb1 . . . . 85.2(3) ?
C2 P1 C1 Sb1 . . . . -31.5(4) ?
C8 P1 C1 Sb1 . . . . -149.9(3) ?
C32 P2 C1 P1 . . . . -63.9(5) ?
C26 P2 C1 P1 . . . . 176.2(4) ?
C20 P2 C1 P1 . . . . 61.4(5) ?
C32 P2 C1 Au1 . . . . 82.5(4) ?
C26 P2 C1 Au1 . . . . -37.4(4) ?
C20 P2 C1 Au1 . . . . -152.2(3) ?
C32 P2 C1 Sb1 . . . . -174.8(3) ?
C26 P2 C1 Sb1 . . . . 65.4(3) ?
C20 P2 C1 Sb1 . . . . -49.5(3) ?
C1 P1 C2 C7 . . . . -151.2(6) ?
C14 P1 C2 C7 . . . . 86.2(6) ?
C8 P1 C2 C7 . . . . -24.4(7) ?
C1 P1 C2 C3 . . . . 30.2(6) ?
C14 P1 C2 C3 . . . . -92.3(6) ?
C8 P1 C2 C3 . . . . 157.1(5) ?
C7 C2 C3 C4 . . . . -0.8(10) ?
P1 C2 C3 C4 . . . . 177.7(5) ?
C7 C2 C3 Sb1 . . . . 170.6(5) ?
P1 C2 C3 Sb1 . . . . -10.9(7) ?
C2 C3 C4 C5 . . . . -0.1(10) ?
Sb1 C3 C4 C5 . . . . -171.4(5) ?
C3 C4 C5 C6 . . . . 1.0(10) ?
C4 C5 C6 C7 . . . . -1.0(11) ?
C5 C6 C7 C2 . . . . 0.1(11) ?
C3 C2 C7 C6 . . . . 0.8(11) ?
P1 C2 C7 C6 . . . . -177.6(6) ?
C1 P1 C8 C9 . . . . 35.9(7) ?
C14 P1 C8 C9 . . . . 165.9(6) ?
C2 P1 C8 C9 . . . . -82.3(6) ?
C1 P1 C8 C13 . . . . -155.5(5) ?
C14 P1 C8 C13 . . . . -25.5(6) ?
C2 P1 C8 C13 . . . . 86.3(6) ?
C13 C8 C9 C10 . . . . 1.7(10) ?
P1 C8 C9 C10 . . . . 170.4(6) ?
C8 C9 C10 C11 . . . . -0.1(11) ?
C9 C10 C11 C12 . . . . -1.1(12) ?
C10 C11 C12 C13 . . . . 0.7(11) ?
C11 C12 C13 C8 . . . . 0.9(11) ?
C9 C8 C13 C12 . . . . -2.1(10) ?
P1 C8 C13 C12 . . . . -171.0(5) ?
C1 P1 C14 C15 . . . . 82.4(6) ?
C2 P1 C14 C15 . . . . -161.3(5) ?
C8 P1 C14 C15 . . . . -49.8(6) ?
C1 P1 C14 C19 . . . . -97.1(6) ?
C2 P1 C14 C19 . . . . 19.3(6) ?
C8 P1 C14 C19 . . . . 130.7(5) ?
C19 C14 C15 C16 . . . . 0.6(10) ?
P1 C14 C15 C16 . . . . -178.8(5) ?
C14 C15 C16 C17 . . . . -0.9(10) ?
C15 C16 C17 C18 . . . . 0.8(11) ?
C16 C17 C18 C19 . . . . -0.5(11) ?
C17 C18 C19 C14 . . . . 0.3(10) ?
C15 C14 C19 C18 . . . . -0.3(10) ?
P1 C14 C19 C18 . . . . 179.1(5) ?
C1 P2 C20 C25 . . . . -141.7(6) ?
C32 P2 C20 C25 . . . . -13.3(7) ?
C26 P2 C20 C25 . . . . 100.3(6) ?
C1 P2 C20 C21 . . . . 38.4(5) ?
C32 P2 C20 C21 . . . . 166.8(5) ?
C26 P2 C20 C21 . . . . -79.6(5) ?
C25 C20 C21 C22 . . . . -1.7(9) ?
P2 C20 C21 C22 . . . . 178.2(5) ?
C25 C20 C21 Sb1 . . . . 179.6(5) ?
P2 C20 C21 Sb1 . . . . -0.5(6) ?
C20 C21 C22 C23 . . . . 2.4(10) ?
Sb1 C21 C22 C23 . . . . -179.0(5) ?
C21 C22 C23 C24 . . . . -1.1(10) ?
C22 C23 C24 C25 . . . . -0.9(10) ?
C21 C20 C25 C24 . . . . -0.2(10) ?
P2 C20 C25 C24 . . . . 179.8(5) ?
C23 C24 C25 C20 . . . . 1.5(10) ?
C1 P2 C26 C27 . . . . 71.1(6) ?
C32 P2 C26 C27 . . . . -56.2(6) ?
C20 P2 C26 C27 . . . . -175.1(5) ?
C1 P2 C26 C31 . . . . -111.3(5) ?
C32 P2 C26 C31 . . . . 121.4(5) ?
C20 P2 C26 C31 . . . . 2.5(6) ?
C31 C26 C27 C28 . . . . 2.3(9) ?
P2 C26 C27 C28 . . . . 179.9(5) ?
C26 C27 C28 C29 . . . . -2.2(10) ?
C27 C28 C29 C30 . . . . 0.7(10) ?
C28 C29 C30 C31 . . . . 0.8(10) ?
C29 C30 C31 C26 . . . . -0.7(10) ?
C27 C26 C31 C30 . . . . -0.8(10) ?
P2 C26 C31 C30 . . . . -178.4(5) ?
C1 P2 C32 C33 . . . . 179.7(5) ?
C26 P2 C32 C33 . . . . -56.9(6) ?
C20 P2 C32 C33 . . . . 58.1(7) ?
C1 P2 C32 C37 . . . . -1.2(7) ?
C26 P2 C32 C37 . . . . 122.2(6) ?
C20 P2 C32 C37 . . . . -122.8(6) ?
C37 C32 C33 C34 . . . . 3.2(11) ?
P2 C32 C33 C34 . . . . -177.7(6) ?
C32 C33 C34 C35 . . . . -0.9(11) ?
C33 C34 C35 C36 . . . . -1.1(12) ?
C34 C35 C36 C37 . . . . 0.8(12) ?
C35 C36 C37 C32 . . . . 1.5(11) ?
C33 C32 C37 C36 . . . . -3.5(10) ?
P2 C32 C37 C36 . . . . 177.4(6) ?
